data_4113811
loop_
_publ_author_name
'Yukio Hitotsuyanagi'
'Shin-ichi Sasaki'
'Yuji Matsumoto'
'Kentaro Yamaguchi'
'Hideji Itokawa'
'Koichi Takeya'

_publ_section_title
;
 Synthesis of [l-Ala-1]RA-VII, [d-Ala-2]RA-VII, and [d-Ala-4]RA-VII by
 Epimerization of RA-VII, an Antitumor Bicyclic Hexapeptide from Rubia
 Plants, through Oxazoles
;
_journal_name_full 'Journal of the American Chemical Society'
_journal_page_first 7284
_journal_page_last 7290
_journal_paper_doi 10.1021/ja021131y
_journal_volume 125
_journal_year 2003
_chemical_formula_sum 'C44 H58 Cl3 N6 O10.5'
_chemical_formula_weight 945.34
_space_group_IT_number 5
_symmetry_cell_setting monoclinic
_symmetry_Int_Tables_number 5
_symmetry_space_group_name_Hall 'C 2y'
_symmetry_space_group_name_H-M 'C 1 2 1'
_cell_angle_alpha 90
_cell_angle_beta 93.68(1)
_cell_angle_gamma 90
_cell_formula_units_Z 4
_cell_length_a 29.537(6)
_cell_length_b 13.325(1)
_cell_length_c 12.187(2)
_cell_measurement_reflns_used 20
_cell_measurement_temperature 296.2
_cell_measurement_theta_max 23.3
_cell_measurement_theta_min 21.8
_cell_volume 4786.7(13)
_computing_cell_refinement 'MSC/AFC Diffractometer Control'
_computing_data_collection 'MSC/AFC Diffractometer Control'
_computing_data_reduction 'teXsan Ver. 1.11'
_computing_publication_material 'teXsan Ver. 1.11'
_computing_structure_refinement 'teXsan Ver. 1.10'
_computing_structure_solution SIR92
_diffrn_measurement_device_type 'Rigaku AFC7S'
_diffrn_measurement_method \w-2\q
_diffrn_radiation_type 'Cu K\a'
_diffrn_radiation_wavelength 1.5418
_diffrn_reflns_av_R_equivalents 0.032
_diffrn_reflns_limit_h_max 0
_diffrn_reflns_limit_h_min 0
_diffrn_reflns_limit_k_max 0
_diffrn_reflns_limit_k_min 0
_diffrn_reflns_limit_l_max 0
_diffrn_reflns_limit_l_min 0
_diffrn_reflns_number 4594
_diffrn_standards_decay_% 1.67
_diffrn_standards_interval_count 150
_diffrn_standards_number 3
_exptl_absorpt_coefficient_mu 2.253
_exptl_absorpt_correction_type none
_exptl_crystal_colour colorless
_exptl_crystal_density_diffrn 1.312
_exptl_crystal_description prismatic
_exptl_crystal_size_max 0.300
_exptl_crystal_size_mid 0.300
_exptl_crystal_size_min 0.200
_refine_diff_density_max 0.33
_refine_diff_density_min -0.37
_refine_ls_extinction_coef 0.0040(5)
_refine_ls_extinction_method 'Zachariasen(1967) type 2 gaussian isotropic'
_refine_ls_goodness_of_fit_ref 1.221
_refine_ls_hydrogen_treatment noref
_refine_ls_number_parameters 574
_refine_ls_number_reflns 2977
_refine_ls_R_factor_gt 0.0660
_refine_ls_shift/su_max 1.1990
_refine_ls_structure_factor_coef F
_refine_ls_weighting_scheme unit
_refine_ls_wR_factor_ref 0.0639
_reflns_number_gt 0
_reflns_number_total 0
_reflns_threshold_expression F^2^>2.0\s(F^2^)
_cod_data_source_file ja021131y_2.cif
_cod_data_source_block compound_4
_cod_original_cell_volume 4786(1)
_cod_original_formula_sum 'C44 H58 Cl3 N6 O10.50 '
_cod_database_code 4113811

loop_
_symmetry_equiv_pos_as_xyz
x,y,z
-x,y,-z
1/2+x,1/2+y,z
1/2-x,1/2+y,-z

loop_
_atom_site_label
_atom_site_type_symbol
_atom_site_fract_x
_atom_site_fract_y
_atom_site_fract_z
_atom_site_U_iso_or_equiv
_atom_site_adp_type
_atom_site_occupancy
_atom_site_calc_flag
_atom_site_refinement_flags
Cl(1) Cl -0.6241(2) 0.184(1) -0.5784(5) 0.242(3) Uani 1.00 d .
Cl(2) Cl -0.5586(2) 0.051(1) -0.4882(7) 0.300(4) Uani 1.00 d .
Cl(3) Cl -0.6504(2) 0.017(1) -0.4696(4) 0.257(3) Uani 1.00 d .
O(1) O -0.6380(2) -0.178(1) -0.0209(4) 0.056(2) Uani 1.00 d .
O(2) O -0.5044(2) -0.021(1) -0.1523(6) 0.082(2) Uani 1.00 d .
O(3) O -0.3528(3) -0.527(1) -0.3136(5) 0.105(3) Uani 1.00 d .
O(4) O -0.5451(2) -0.346(1) -0.0762(5) 0.067(2) Uani 1.00 d .
O(5) O -0.6660(2) -0.370(1) -0.3854(5) 0.088(2) Uani 1.00 d .
O(6) O -0.7224(2) -0.059(1) -0.1922(5) 0.067(2) Uani 1.00 d .
O(7) O -0.9352(2) -0.267(1) 0.2307(5) 0.078(2) Uani 1.00 d .
O(8) O -0.8480(2) -0.268(1) 0.2864(4) 0.072(2) Uani 1.00 d .
O(9) O -0.7338(2) 0.068(1) 0.1338(4) 0.060(2) Uani 1.00 d .
O(10) O -1.0000 -0.034(1) -1.0000 0.179(7) Uani 1.00 d S
O(11) O -0.4930(5) -0.480(2) -0.427(2) 0.272(9) Uani 1.00 d .
N(1) N -0.7219(2) -0.228(1) -0.1927(5) 0.050(2) Uani 1.00 d .
N(2) N -0.6355(2) -0.315(1) -0.2258(5) 0.056(2) Uani 1.00 d .
N(3) N -0.5330(2) -0.263(1) -0.2320(5) 0.051(2) Uani 1.00 d .
N(4) N -0.5586(2) -0.118(1) -0.0820(6) 0.059(2) Uani 1.00 d .
N(5) N -0.6492(2) -0.038(1) 0.0757(5) 0.049(2) Uani 1.00 d .
N(6) N -0.7605(2) -0.045(1) 0.0079(5) 0.049(2) Uani 1.00 d .
C(2) C -0.7328(2) -0.138(1) -0.1508(6) 0.047(2) Uani 1.00 d .
C(3) C -0.7060(3) -0.239(1) -0.3017(6) 0.062(2) Uani 1.00 d .
C(4) C -0.7453(3) -0.269(1) -0.3845(8) 0.104(4) Uani 1.00 d .
C(5) C -0.6677(3) -0.316(1) -0.3073(6) 0.059(2) Uani 1.00 d .
C(6) C -0.5973(3) -0.385(1) -0.2274(7) 0.063(2) Uani 1.00 d .
C(7) C -0.6066(4) -0.482(1) -0.167(1) 0.103(4) Uani 1.00 d .
C(8) C -0.5555(3) -0.330(1) -0.1737(6) 0.049(2) Uani 1.00 d .
C(9) C -0.5463(3) -0.232(1) -0.3447(7) 0.074(3) Uani 1.00 d .
C(10) C -0.4980(3) -0.201(1) -0.1706(7) 0.055(2) Uani 1.00 d .
C(11) C -0.4567(3) -0.182(1) -0.2324(7) 0.061(2) Uani 1.00 d .
C(12) C -0.4302(3) -0.276(1) -0.2584(6) 0.054(2) Uani 1.00 d .
C(13) C -0.4096(3) -0.284(1) -0.3565(6) 0.057(2) Uani 1.00 d .
C(14) C -0.3839(3) -0.368(1) -0.3778(6) 0.065(3) Uani 1.00 d .
C(15) C -0.3789(3) -0.442(1) -0.3031(7) 0.073(3) Uani 1.00 d .
C(16) C -0.3994(4) -0.437(1) -0.2067(7) 0.084(3) Uani 1.00 d .
C(17) C -0.4242(3) -0.354(1) -0.1825(7) 0.072(3) Uani 1.00 d .
C(19) C -0.5201(3) -0.102(1) -0.1359(7) 0.055(2) Uani 1.00 d .
C(20) C -0.5905(3) -0.040(1) -0.0577(7) 0.057(2) Uani 1.00 d .
C(21) C -0.6125(3) 0.005(1) -0.1647(8) 0.076(3) Uani 1.00 d .
C(22) C -0.6278(3) -0.092(1) 0.0031(7) 0.052(2) Uani 1.00 d .
C(23) C -0.6330(3) 0.062(1) 0.1111(8) 0.075(3) Uani 1.00 d .
C(24) C -0.6890(2) -0.081(1) 0.1254(6) 0.046(2) Uani 1.00 d .
C(25) C -0.6811(3) -0.088(1) 0.2490(6) 0.059(2) Uani 1.00 d .
C(26) C -0.7208(3) -0.143(1) 0.2930(6) 0.057(2) Uani 1.00 d .
C(27) C -0.7570(3) -0.088(1) 0.3287(6) 0.063(2) Uani 1.00 d .
C(28) C -0.7991(3) -0.133(1) 0.3387(7) 0.068(2) Uani 1.00 d .
C(29) C -0.8039(3) -0.234(1) 0.3132(6) 0.062(2) Uani 1.00 d .
C(30) C -0.7670(3) -0.293(1) 0.2961(7) 0.064(2) Uani 1.00 d .
C(31) C -0.7259(3) -0.245(1) 0.2856(7) 0.065(2) Uani 1.00 d .
C(32) C -0.8611(3) -0.243(1) 0.1776(6) 0.057(2) Uani 1.00 d .
C(33) C -0.9081(3) -0.243(1) 0.1469(7) 0.059(2) Uani 1.00 d .
C(34) C -0.9213(3) -0.218(1) 0.0425(8) 0.062(2) Uani 1.00 d .
C(35) C -0.8904(3) -0.193(1) -0.0347(7) 0.059(2) Uani 1.00 d .
C(36) C -0.8437(3) -0.193(1) -0.0040(6) 0.050(2) Uani 1.00 d .
C(37) C -0.8304(3) -0.218(1) 0.1011(6) 0.057(2) Uani 1.00 d .
C(38) C -0.9828(3) -0.271(1) 0.203(1) 0.102(4) Uani 1.00 d .
C(39) C -0.8097(3) -0.177(1) -0.0899(6) 0.051(2) Uani 1.00 d .
C(40) C -0.7612(2) -0.141(1) -0.0493(5) 0.044(2) Uani 1.00 d .
C(41) C -0.7921(3) 0.032(1) -0.0360(8) 0.070(3) Uani 1.00 d .
C(42) C -0.7305(3) -0.014(1) 0.0890(6) 0.047(2) Uani 1.00 d .
C(43) C -0.6072(6) 0.105(2) -0.474(1) 0.174(5) Uani 1.00 d .
C(44) C -0.3297(6) -0.535(2) -0.4132(10) 0.163(6) Uani 1.00 d .
C(46) C -0.525(1) -0.557(2) -0.412(3) 0.25(1) Uani 1.00 d .
C(47) C -0.5417(8) -0.627(2) -0.502(3) 0.25(1) Uani 1.00 d .
H(1) H -0.7482 -0.1907 0.0001 0.0517 Uiso 1.00 calc .
H(2) H -0.7249 -0.2869 -0.1486 0.0594 Uiso 1.00 calc .
H(3) H -0.6946 -0.1757 -0.3230 0.0732 Uiso 1.00 calc .
H(4) H -0.7684 -0.2184 -0.3843 0.1221 Uiso 1.00 calc .
H(5) H -0.7573 -0.3311 -0.3650 0.1221 Uiso 1.00 calc .
H(6) H -0.7344 -0.2722 -0.4563 0.1221 Uiso 1.00 calc .
H(7) H -0.6372 -0.2684 -0.1666 0.0659 Uiso 1.00 calc .
H(8) H -0.5918 -0.3998 -0.3015 0.0745 Uiso 1.00 calc .
H(9) H -0.6327 -0.5134 -0.2017 0.1203 Uiso 1.00 calc .
H(10) H -0.6117 -0.4677 -0.0929 0.1203 Uiso 1.00 calc .
H(11) H -0.5813 -0.5255 -0.1706 0.1203 Uiso 1.00 calc .
H(12) H -0.5257 -0.1837 -0.3686 0.0861 Uiso 1.00 calc .
H(13) H -0.5761 -0.2040 -0.3473 0.0861 Uiso 1.00 calc .
H(14) H -0.5465 -0.2890 -0.3920 0.0861 Uiso 1.00 calc .
H(15) H -0.4887 -0.2371 -0.1052 0.0647 Uiso 1.00 calc .
H(16) H -0.4370 -0.1390 -0.1894 0.0715 Uiso 1.00 calc .
H(17) H -0.4658 -0.1501 -0.2997 0.0715 Uiso 1.00 calc .
H(18) H -0.4130 -0.2316 -0.4094 0.0658 Uiso 1.00 calc .
H(19) H -0.3699 -0.3736 -0.4456 0.0766 Uiso 1.00 calc .
H(20) H -0.3963 -0.4904 -0.1553 0.0988 Uiso 1.00 calc .
H(21) H -0.4377 -0.3499 -0.1141 0.0854 Uiso 1.00 calc .
H(22) H -0.3511 -0.5369 -0.4739 0.1943 Uiso 1.00 calc .
H(23) H -0.3122 -0.5954 -0.4107 0.1943 Uiso 1.00 calc .
H(24) H -0.3100 -0.4793 -0.4189 0.1943 Uiso 1.00 calc .
H(25) H -0.5648 -0.1848 -0.0585 0.0694 Uiso 1.00 calc .
H(26) H -0.5761 0.0107 -0.0135 0.0672 Uiso 1.00 calc .
H(27) H -0.5900 0.0368 -0.2050 0.0894 Uiso 1.00 calc .
H(28) H -0.6346 0.0538 -0.1471 0.0894 Uiso 1.00 calc .
H(29) H -0.6269 -0.0463 -0.2082 0.0894 Uiso 1.00 calc .
H(30) H -0.6031 0.0568 0.1450 0.0888 Uiso 1.00 calc .
H(31) H -0.6526 0.0891 0.1628 0.0888 Uiso 1.00 calc .
H(32) H -0.6326 0.1056 0.0495 0.0888 Uiso 1.00 calc .
H(33) H -0.6940 -0.1472 0.0964 0.0540 Uiso 1.00 calc .
H(34) H -0.6787 -0.0232 0.2800 0.0705 Uiso 1.00 calc .
H(35) H -0.6538 -0.1247 0.2675 0.0705 Uiso 1.00 calc .
H(36) H -0.7530 -0.0194 0.3469 0.0738 Uiso 1.00 calc .
H(37) H -0.8240 -0.0950 0.3622 0.0804 Uiso 1.00 calc .
H(38) H -0.7694 -0.3644 0.2919 0.0761 Uiso 1.00 calc .
H(39) H -0.7000 -0.2854 0.2724 0.0764 Uiso 1.00 calc .
H(40) H -0.9528 -0.2166 0.0211 0.0730 Uiso 1.00 calc .
H(41) H -0.9008 -0.1765 -0.1078 0.0707 Uiso 1.00 calc .
H(42) H -0.7989 -0.2175 0.1229 0.0676 Uiso 1.00 calc .
H(43) H -0.9932 -0.2080 0.1765 0.1200 Uiso 1.00 calc .
H(44) H -0.9982 -0.2895 0.2659 0.1200 Uiso 1.00 calc .
H(45) H -0.9886 -0.3206 0.1470 0.1200 Uiso 1.00 calc .
H(46) H -0.8221 -0.1288 -0.1403 0.0605 Uiso 1.00 calc .
H(47) H -0.8066 -0.2396 -0.1272 0.0605 Uiso 1.00 calc .
H(48) H -0.7756 0.0859 -0.0655 0.0832 Uiso 1.00 calc .
H(49) H -0.8094 0.0569 0.0215 0.0832 Uiso 1.00 calc .
H(50) H -0.8119 0.0038 -0.0921 0.0832 Uiso 1.00 calc .
H(56) H -0.6058 0.1408 -0.4065 0.1913 Uiso 1.00 calc .
H(57) H -0.5515 -0.5281 -0.3848 0.2987 Uiso 1.00 calc .
H(58) H -0.5119 -0.6014 -0.3545 0.2987 Uiso 1.00 calc .
H(59) H -0.5564 -0.5894 -0.5620 0.2887 Uiso 1.00 calc .
H(60) H -0.5626 -0.6756 -0.4787 0.2887 Uiso 1.00 calc .
H(61) H -0.5167 -0.6626 -0.5318 0.2887 Uiso 1.00 calc .

loop_
_atom_site_aniso_label
_atom_site_aniso_U_11
_atom_site_aniso_U_22
_atom_site_aniso_U_33
_atom_site_aniso_U_12
_atom_site_aniso_U_13
_atom_site_aniso_U_23
Cl(1) 0.337(8) 0.214(6) 0.168(5) 0.060(6) -0.037(5) 0.002(4)
Cl(2) 0.205(6) 0.293(9) 0.41(1) 0.132(6) 0.094(6) -0.005(8)
Cl(3) 0.297(7) 0.34(1) 0.129(4) -0.130(7) -0.003(4) -0.044(5)
O(1) 0.061(3) 0.046(3) 0.064(3) -0.001(3) 0.012(3) -0.015(3)
O(2) 0.069(4) 0.048(3) 0.133(6) -0.008(3) 0.039(4) -0.001(4)
O(3) 0.140(7) 0.097(5) 0.081(4) 0.073(5) 0.024(4) 0.021(4)
O(4) 0.077(4) 0.068(4) 0.056(3) -0.005(3) 0.007(3) 0.010(3)
O(5) 0.085(4) 0.119(6) 0.060(4) 0.015(4) 0.007(3) -0.048(4)
O(6) 0.083(4) 0.049(3) 0.072(4) -0.004(3) 0.025(3) 0.010(3)
O(7) 0.060(3) 0.080(5) 0.097(5) 0.002(3) 0.030(3) 0.012(4)
O(8) 0.067(3) 0.094(5) 0.055(3) -0.014(4) 0.013(3) 0.014(3)
O(9) 0.068(4) 0.045(3) 0.066(4) 0.008(3) 0.007(3) -0.018(3)
O(10) 0.14(1) 0.091(10) 0.30(2) 0.0000 -0.06(1) 0.0000
O(11) 0.14(1) 0.25(2) 0.42(3) -0.03(1) -0.09(1) -0.14(2)
N(1) 0.054(4) 0.049(3) 0.048(3) 0.006(3) 0.004(3) 0.000(3)
N(2) 0.054(4) 0.055(4) 0.059(4) -0.003(3) 0.002(3) -0.011(3)
N(3) 0.052(4) 0.050(4) 0.052(3) 0.001(3) 0.016(2) -0.005(3)
N(4) 0.054(4) 0.047(4) 0.076(5) 0.004(3) 0.021(3) -0.001(3)
N(5) 0.048(3) 0.041(3) 0.058(4) 0.002(3) 0.012(3) -0.004(3)
N(6) 0.054(4) 0.038(3) 0.056(4) 0.005(3) 0.003(2) -0.003(3)
C(2) 0.044(4) 0.049(3) 0.047(4) -0.001(3) 0.005(3) 0.001(3)
C(3) 0.075(5) 0.067(6) 0.046(3) 0.010(4) 0.007(3) 0.004(4)
C(4) 0.089(7) 0.14(1) 0.078(7) 0.039(7) -0.038(5) -0.035(7)
C(5) 0.061(4) 0.071(5) 0.046(4) -0.003(4) 0.010(3) -0.001(3)
C(6) 0.059(4) 0.056(5) 0.075(6) 0.000(3) 0.003(4) -0.016(4)
C(7) 0.091(8) 0.056(6) 0.16(1) -0.023(6) -0.007(8) 0.020(6)
C(8) 0.051(4) 0.041(4) 0.056(3) 0.012(3) 0.010(3) -0.001(3)
C(9) 0.079(6) 0.083(7) 0.057(4) -0.006(6) -0.004(4) 0.011(5)
C(10) 0.049(4) 0.059(5) 0.056(5) 0.006(3) 0.007(3) -0.010(4)
C(11) 0.058(5) 0.057(5) 0.069(5) -0.004(4) 0.022(4) -0.006(4)
C(12) 0.049(4) 0.061(4) 0.052(4) -0.005(4) 0.007(3) -0.009(3)
C(13) 0.063(5) 0.060(5) 0.047(4) -0.001(4) 0.009(3) 0.009(4)
C(14) 0.070(6) 0.080(6) 0.045(4) 0.021(5) 0.011(4) -0.006(3)
C(15) 0.082(6) 0.088(6) 0.050(4) 0.024(5) 0.007(4) 0.007(4)
C(16) 0.113(8) 0.088(7) 0.052(5) 0.047(6) 0.026(5) 0.026(5)
C(17) 0.076(6) 0.085(6) 0.059(5) 0.020(5) 0.021(4) 0.018(4)
C(19) 0.054(4) 0.050(3) 0.063(5) -0.003(3) 0.012(3) -0.001(4)
C(20) 0.054(5) 0.041(4) 0.078(5) -0.001(3) 0.012(3) -0.009(4)
C(21) 0.084(7) 0.063(6) 0.080(6) 0.011(5) 0.010(5) 0.006(5)
C(22) 0.051(4) 0.045(3) 0.059(5) 0.007(3) 0.005(3) -0.011(3)
C(23) 0.065(6) 0.050(5) 0.112(8) -0.007(4) 0.030(5) -0.042(5)
C(24) 0.051(3) 0.037(4) 0.051(3) -0.003(3) 0.003(3) -0.002(3)
C(25) 0.056(4) 0.071(6) 0.051(3) 0.001(4) 0.000(4) -0.008(4)
C(26) 0.063(4) 0.067(4) 0.041(4) 0.000(3) -0.002(3) 0.005(4)
C(27) 0.077(4) 0.064(6) 0.047(5) 0.010(4) 0.006(4) -0.004(4)
C(28) 0.076(5) 0.082(5) 0.046(4) 0.005(5) 0.013(4) -0.004(5)
C(29) 0.067(3) 0.079(4) 0.039(4) -0.002(3) 0.008(4) 0.013(4)
C(30) 0.082(5) 0.050(5) 0.061(5) 0.001(3) 0.009(5) 0.012(4)
C(31) 0.067(4) 0.064(4) 0.065(5) 0.018(4) 0.003(4) 0.005(5)
C(32) 0.063(3) 0.053(5) 0.056(3) -0.006(4) 0.009(3) 0.004(4)
C(33) 0.060(3) 0.040(4) 0.078(4) 0.005(4) 0.018(3) -0.009(4)
C(34) 0.042(4) 0.060(5) 0.085(5) 0.013(4) 0.006(3) 0.001(5)
C(35) 0.057(3) 0.053(5) 0.068(5) 0.010(4) -0.001(3) 0.009(4)
C(36) 0.055(3) 0.037(4) 0.057(3) -0.004(4) 0.005(3) -0.005(4)
C(37) 0.061(5) 0.056(5) 0.056(4) -0.002(4) 0.011(3) 0.002(4)
C(38) 0.058(3) 0.110(9) 0.143(10) 0.003(6) 0.031(5) 0.027(8)
C(39) 0.058(4) 0.047(4) 0.048(4) 0.003(4) -0.001(3) -0.003(4)
C(40) 0.054(4) 0.039(3) 0.039(4) 0.011(3) 0.001(3) 0.002(3)
C(41) 0.067(6) 0.056(5) 0.085(6) 0.024(4) -0.012(5) 0.008(5)
C(42) 0.051(4) 0.042(3) 0.050(4) 0.005(3) 0.012(3) -0.005(3)
C(43) 0.192(8) 0.23(1) 0.098(8) 0.076(5) 0.01(1) -0.065(7)
C(44) 0.26(2) 0.14(1) 0.094(9) 0.13(1) 0.107(10) 0.037(8)
C(46) 0.33(3) 0.13(2) 0.30(3) 0.01(1) 0.16(3) 0.01(2)
C(47) 0.22(2) 0.16(2) 0.35(4) -0.12(2) -0.03(2) 0.06(2)

loop_
_atom_type_symbol
_atom_type_description
_atom_type_scat_dispersion_real
_atom_type_scat_dispersion_imag
_atom_type_scat_source
C C 0.018 0.009
;International Tables for Crystallography
(1992, Vol. C, Tables 4.2.6.8 and 6.1.1.1)
;
H H 0.000 0.000
;International Tables for Crystallography
(1992, Vol. C, Table 6.1.1.2)
;
N N 0.031 0.018
;International Tables for Crystallography
(1992, Vol. C, Tables 4.2.6.8 and 6.1.1.1)
;
O O 0.049 0.032
;International Tables for Crystallography
(1992, Vol. C, Tables 4.2.6.8 and 6.1.1.1)
;
Cl Cl 0.364 0.702
;International Tables for Crystallography
(1992, Vol. C, Tables 4.2.6.8 and 6.1.1.1)
;

loop_
_geom_angle_atom_site_label_1
_geom_angle_atom_site_label_2
_geom_angle_atom_site_label_3
_geom_angle
_geom_angle_site_symmetry_1
_geom_angle_site_symmetry_2
_geom_angle_site_symmetry_3
_geom_angle_publ_flag
C(15) O(3) C(44) 116.5(9) 0_555 0_555 0_555 yes
C(33) O(7) C(38) 116.4(9) 0_555 0_555 0_555 yes
C(29) O(8) C(32) 110.2(7) 0_555 0_555 0_555 yes
C(2) N(1) C(3) 122.2(7) 0_555 0_555 0_555 yes
C(5) N(2) C(6) 119.7(8) 0_555 0_555 0_555 yes
C(8) N(3) C(9) 124.7(8) 0_555 0_555 0_555 yes
C(8) N(3) C(10) 117.0(7) 0_555 0_555 0_555 yes
C(9) N(3) C(10) 117.2(7) 0_555 0_555 0_555 yes
C(19) N(4) C(20) 124.0(8) 0_555 0_555 0_555 yes
C(22) N(5) C(23) 121.9(7) 0_555 0_555 0_555 yes
C(22) N(5) C(24) 118.9(7) 0_555 0_555 0_555 yes
C(23) N(5) C(24) 119.2(7) 0_555 0_555 0_555 yes
C(40) N(6) C(41) 116.9(7) 0_555 0_555 0_555 yes
C(40) N(6) C(42) 127.0(7) 0_555 0_555 0_555 yes
C(41) N(6) C(42) 115.7(7) 0_555 0_555 0_555 yes
O(6) C(2) N(1) 122.8(7) 0_555 0_555 0_555 yes
O(6) C(2) C(40) 121.8(8) 0_555 0_555 0_555 yes
N(1) C(2) C(40) 115.3(7) 0_555 0_555 0_555 yes
N(1) C(3) C(4) 110.6(8) 0_555 0_555 0_555 yes
N(1) C(3) C(5) 113.2(7) 0_555 0_555 0_555 yes
C(4) C(3) C(5) 109.3(8) 0_555 0_555 0_555 yes
O(5) C(5) N(2) 122.3(9) 0_555 0_555 0_555 yes
O(5) C(5) C(3) 120.5(9) 0_555 0_555 0_555 yes
N(2) C(5) C(3) 117.0(8) 0_555 0_555 0_555 yes
N(2) C(6) C(7) 111.9(9) 0_555 0_555 0_555 yes
N(2) C(6) C(8) 106.9(7) 0_555 0_555 0_555 yes
C(7) C(6) C(8) 111.2(9) 0_555 0_555 0_555 yes
O(4) C(8) N(3) 121.4(8) 0_555 0_555 0_555 yes
O(4) C(8) C(6) 118.5(8) 0_555 0_555 0_555 yes
N(3) C(8) C(6) 119.9(8) 0_555 0_555 0_555 yes
N(3) C(10) C(11) 113.8(7) 0_555 0_555 0_555 yes
N(3) C(10) C(19) 108.5(7) 0_555 0_555 0_555 yes
C(11) C(10) C(19) 111.5(8) 0_555 0_555 0_555 yes
C(10) C(11) C(12) 114.3(8) 0_555 0_555 0_555 yes
C(11) C(12) C(13) 120.3(8) 0_555 0_555 0_555 yes
C(11) C(12) C(17) 121.4(8) 0_555 0_555 0_555 yes
C(13) C(12) C(17) 118.2(9) 0_555 0_555 0_555 yes
C(12) C(13) C(14) 120.0(9) 0_555 0_555 0_555 yes
C(13) C(14) C(15) 120.4(8) 0_555 0_555 0_555 yes
O(3) C(15) C(14) 125.1(9) 0_555 0_555 0_555 yes
O(3) C(15) C(16) 114.3(10) 0_555 0_555 0_555 yes
C(14) C(15) C(16) 120.6(10) 0_555 0_555 0_555 yes
C(15) C(16) C(17) 120.6(10) 0_555 0_555 0_555 yes
C(12) C(17) C(16) 120.3(8) 0_555 0_555 0_555 yes
O(2) C(19) N(4) 124.2(9) 0_555 0_555 0_555 yes
O(2) C(19) C(10) 123.5(8) 0_555 0_555 0_555 yes
N(4) C(19) C(10) 112.3(8) 0_555 0_555 0_555 yes
N(4) C(20) C(21) 110.8(8) 0_555 0_555 0_555 yes
N(4) C(20) C(22) 105.8(7) 0_555 0_555 0_555 yes
C(21) C(20) C(22) 108.0(8) 0_555 0_555 0_555 yes
O(1) C(22) N(5) 123.3(8) 0_555 0_555 0_555 yes
O(1) C(22) C(20) 119.0(8) 0_555 0_555 0_555 yes
N(5) C(22) C(20) 117.5(7) 0_555 0_555 0_555 yes
N(5) C(24) C(25) 110.9(7) 0_555 0_555 0_555 yes
N(5) C(24) C(42) 107.0(6) 0_555 0_555 0_555 yes
C(25) C(24) C(42) 112.8(7) 0_555 0_555 0_555 yes
C(24) C(25) C(26) 108.1(7) 0_555 0_555 0_555 yes
C(25) C(26) C(27) 119.2(9) 0_555 0_555 0_555 yes
C(25) C(26) C(31) 122.7(9) 0_555 0_555 0_555 yes
C(27) C(26) C(31) 117.5(9) 0_555 0_555 0_555 yes
C(26) C(27) C(28) 120.6(10) 0_555 0_555 0_555 yes
C(27) C(28) C(29) 118.5(10) 0_555 0_555 0_555 yes
O(8) C(29) C(28) 116.2(10) 0_555 0_555 0_555 yes
O(8) C(29) C(30) 121.7(10) 0_555 0_555 0_555 yes
C(28) C(29) C(30) 121.1(10) 0_555 0_555 0_555 yes
C(29) C(30) C(31) 117.9(9) 0_555 0_555 0_555 yes
C(26) C(31) C(30) 122.7(9) 0_555 0_555 0_555 yes
O(8) C(32) C(33) 117.3(8) 0_555 0_555 0_555 yes
O(8) C(32) C(37) 122.9(8) 0_555 0_555 0_555 yes
C(33) C(32) C(37) 119.7(8) 0_555 0_555 0_555 yes
O(7) C(33) C(32) 114.3(9) 0_555 0_555 0_555 yes
O(7) C(33) C(34) 127.7(9) 0_555 0_555 0_555 yes
C(32) C(33) C(34) 118.1(9) 0_555 0_555 0_555 yes
C(33) C(34) C(35) 122.2(8) 0_555 0_555 0_555 yes
C(34) C(35) C(36) 119.7(8) 0_555 0_555 0_555 yes
C(35) C(36) C(37) 118.2(8) 0_555 0_555 0_555 yes
C(35) C(36) C(39) 120.0(8) 0_555 0_555 0_555 yes
C(37) C(36) C(39) 121.5(8) 0_555 0_555 0_555 yes
C(32) C(37) C(36) 122.2(8) 0_555 0_555 0_555 yes
C(36) C(39) C(40) 117.4(7) 0_555 0_555 0_555 yes
N(6) C(40) C(2) 111.3(7) 0_555 0_555 0_555 yes
N(6) C(40) C(39) 113.9(7) 0_555 0_555 0_555 yes
C(2) C(40) C(39) 107.0(6) 0_555 0_555 0_555 yes
O(9) C(42) N(6) 121.8(8) 0_555 0_555 0_555 yes
O(9) C(42) C(24) 117.7(8) 0_555 0_555 0_555 yes
N(6) C(42) C(24) 120.4(7) 0_555 0_555 0_555 yes
Cl(1) C(43) Cl(2) 114(1) 0_555 0_555 0_555 yes
Cl(1) C(43) Cl(3) 104(1) 0_555 0_555 0_555 yes
Cl(2) C(43) Cl(3) 110(1) 0_555 0_555 0_555 yes
O(11) C(46) C(47) 123(2) 0_555 0_555 0_555 yes

loop_
_geom_bond_atom_site_label_1
_geom_bond_atom_site_label_2
_geom_bond_distance
_geom_bond_publ_flag
Cl(1) C(43) 1.70(2) yes
Cl(2) C(43) 1.63(2) yes
Cl(3) C(43) 1.74(2) yes
O(1) C(22) 1.211(10) yes
O(2) C(19) 1.21(1) yes
O(3) C(15) 1.37(1) yes
O(3) C(44) 1.44(1) yes
O(4) C(8) 1.225(10) yes
O(5) C(5) 1.20(1) yes
O(6) C(2) 1.212(10) yes
O(7) C(33) 1.38(1) yes
O(7) C(38) 1.43(1) yes
O(8) C(29) 1.40(1) yes
O(8) C(32) 1.396(10) yes
O(9) C(42) 1.230(10) yes
O(11) C(46) 1.40(3) yes
N(1) C(2) 1.36(1) yes
N(1) C(3) 1.44(1) yes
N(2) C(5) 1.33(1) yes
N(2) C(6) 1.47(1) yes
N(3) C(8) 1.35(1) yes
N(3) C(9) 1.46(1) yes
N(3) C(10) 1.48(1) yes
N(4) C(19) 1.37(1) yes
N(4) C(20) 1.45(1) yes
N(5) C(22) 1.33(1) yes
N(5) C(23) 1.47(1) yes
N(5) C(24) 1.476(10) yes
N(6) C(40) 1.46(1) yes
N(6) C(41) 1.46(1) yes
N(6) C(42) 1.35(1) yes
C(2) C(40) 1.54(1) yes
C(3) C(4) 1.54(1) yes
C(3) C(5) 1.53(1) yes
C(6) C(7) 1.52(1) yes
C(6) C(8) 1.54(1) yes
C(10) C(11) 1.50(1) yes
C(10) C(19) 1.54(1) yes
C(11) C(12) 1.52(1) yes
C(12) C(13) 1.38(1) yes
C(12) C(17) 1.40(1) yes
C(13) C(14) 1.39(1) yes
C(14) C(15) 1.34(1) yes
C(15) C(16) 1.36(1) yes
C(16) C(17) 1.36(1) yes
C(20) C(21) 1.54(1) yes
C(20) C(22) 1.53(1) yes
C(24) C(25) 1.51(1) yes
C(24) C(42) 1.56(1) yes
C(25) C(26) 1.51(1) yes
C(26) C(27) 1.39(1) yes
C(26) C(31) 1.37(1) yes
C(27) C(28) 1.40(1) yes
C(28) C(29) 1.39(1) yes
C(29) C(30) 1.37(1) yes
C(30) C(31) 1.38(1) yes
C(32) C(33) 1.41(1) yes
C(32) C(37) 1.38(1) yes
C(33) C(34) 1.35(1) yes
C(34) C(35) 1.39(1) yes
C(35) C(36) 1.40(1) yes
C(36) C(37) 1.36(1) yes
C(36) C(39) 1.51(1) yes
C(39) C(40) 1.56(1) yes
C(46) C(47) 1.51(4) yes

loop_
_geom_torsion_atom_site_label_1
_geom_torsion_atom_site_label_2
_geom_torsion_atom_site_label_3
_geom_torsion_atom_site_label_4
_geom_torsion
_geom_torsion_site_symmetry_1
_geom_torsion_site_symmetry_2
_geom_torsion_site_symmetry_3
_geom_torsion_site_symmetry_4
_geom_torsion_publ_flag
O(1) C(22) N(5) C(23) -173.9(9) 0_555 23_1 5_555 55_5 yes
O(1) C(22) N(5) C(24) 3(1) 0_555 23_1 5_555 55_5 yes
O(1) C(22) C(20) N(4) 33(1) 0_555 23_1 5_555 55_5 yes
O(1) C(22) C(20) C(21) -85.2(10) 0_555 23_1 5_555 55_5 yes
O(2) C(19) N(4) C(20) -13(1) 0_555 23_1 5_555 55_5 yes
O(2) C(19) C(10) N(3) 129(1) 0_555 23_1 5_555 55_5 yes
O(2) C(19) C(10) C(11) 3(1) 0_555 23_1 5_555 55_5 yes
O(3) C(15) C(14) C(13) 177(1) 0_555 23_1 5_555 55_5 yes
O(3) C(15) C(16) C(17) -176(1) 0_555 23_1 5_555 55_5 yes
O(4) C(8) N(3) C(9) 172.8(9) 0_555 23_1 5_555 55_5 yes
O(4) C(8) N(3) C(10) 5(1) 0_555 23_1 5_555 55_5 yes
O(4) C(8) C(6) N(2) -96.7(9) 0_555 23_1 5_555 55_5 yes
O(4) C(8) C(6) C(7) 25(1) 0_555 23_1 5_555 55_5 yes
O(5) C(5) N(2) C(6) 2(1) 0_555 23_1 5_555 55_5 yes
O(5) C(5) C(3) N(1) -141.7(9) 0_555 23_1 5_555 55_5 yes
O(5) C(5) C(3) C(4) -17(1) 0_555 23_1 5_555 55_5 yes
O(6) C(2) N(1) C(3) 13(1) 0_555 23_1 5_555 55_5 yes
O(6) C(2) C(40) N(6) 18(1) 0_555 23_1 5_555 55_5 yes
O(6) C(2) C(40) C(39) -106.5(9) 0_555 23_1 5_555 55_5 yes
O(7) C(33) C(32) O(8) 0(1) 0_555 23_1 5_555 55_5 yes
O(7) C(33) C(32) C(37) 178.6(8) 0_555 23_1 5_555 55_5 yes
O(7) C(33) C(34) C(35) -178.9(9) 0_555 23_1 5_555 55_5 yes
O(8) C(29) C(28) C(27) 158.0(8) 0_555 23_1 5_555 55_5 yes
O(8) C(29) C(30) C(31) -156.7(8) 0_555 23_1 5_555 55_5 yes
O(8) C(32) C(33) C(34) -179.2(9) 0_555 23_1 5_555 55_5 yes
O(8) C(32) C(37) C(36) 179.5(9) 0_555 23_1 5_555 55_5 yes
O(9) C(42) N(6) C(40) 177.8(7) 0_555 23_1 5_555 55_5 yes
O(9) C(42) N(6) C(41) -10(1) 0_555 23_1 5_555 55_5 yes
O(9) C(42) C(24) N(5) 75.3(9) 0_555 23_1 5_555 55_5 yes
O(9) C(42) C(24) C(25) -46(1) 0_555 23_1 5_555 55_5 yes
N(1) C(2) C(40) N(6) -164.1(7) 0_555 23_1 5_555 55_5 yes
N(1) C(2) C(40) C(39) 70.9(9) 0_555 23_1 5_555 55_5 yes
N(1) C(3) C(5) N(2) 42(1) 0_555 23_1 5_555 55_5 yes
N(2) C(5) C(3) C(4) 165.9(9) 0_555 23_1 5_555 55_5 yes
N(2) C(6) C(8) N(3) 79.0(9) 0_555 23_1 5_555 55_5 yes
N(3) C(8) C(6) C(7) -158.5(9) 0_555 23_1 5_555 55_5 yes
N(3) C(10) C(11) C(12) 63(1) 0_555 23_1 5_555 55_5 yes
N(3) C(10) C(19) N(4) -52(1) 0_555 23_1 5_555 55_5 yes
N(4) C(19) C(10) C(11) -178.3(8) 0_555 23_1 5_555 55_5 yes
N(4) C(20) C(22) N(5) -150.6(8) 0_555 23_1 5_555 55_5 yes
N(5) C(22) C(20) C(21) 90.8(9) 0_555 23_1 5_555 55_5 yes
N(5) C(24) C(25) C(26) 174.1(7) 0_555 23_1 5_555 55_5 yes
N(5) C(24) C(42) N(6) -102.2(8) 0_555 23_1 5_555 55_5 yes
N(6) C(40) C(39) C(36) 60.1(9) 0_555 23_1 5_555 55_5 yes
N(6) C(42) C(24) C(25) 135.6(8) 0_555 23_1 5_555 55_5 yes
C(2) N(1) C(3) C(4) 97(1) 0_555 23_1 5_555 55_5 yes
C(2) N(1) C(3) C(5) -139.8(8) 0_555 23_1 5_555 55_5 yes
C(2) C(40) N(6) C(41) -82.2(9) 0_555 23_1 5_555 55_5 yes
C(2) C(40) N(6) C(42) 89.6(9) 0_555 23_1 5_555 55_5 yes
C(2) C(40) C(39) C(36) -176.5(7) 0_555 23_1 5_555 55_5 yes
C(3) N(1) C(2) C(40) -163.7(7) 0_555 23_1 5_555 55_5 yes
C(3) C(5) N(2) C(6) 178.8(8) 0_555 23_1 5_555 55_5 yes
C(5) N(2) C(6) C(7) 91(1) 0_555 23_1 5_555 55_5 yes
C(5) N(2) C(6) C(8) -146.6(8) 0_555 23_1 5_555 55_5 yes
C(6) C(8) N(3) C(9) -2(1) 0_555 23_1 5_555 55_5 yes
C(6) C(8) N(3) C(10) -170.2(7) 0_555 23_1 5_555 55_5 yes
C(8) N(3) C(10) C(11) -141.8(8) 0_555 23_1 5_555 55_5 yes
C(8) N(3) C(10) C(19) 93.4(9) 0_555 23_1 5_555 55_5 yes
C(9) N(3) C(10) C(11) 49(1) 0_555 23_1 5_555 55_5 yes
C(9) N(3) C(10) C(19) -75.0(9) 0_555 23_1 5_555 55_5 yes
C(10) C(11) C(12) C(13) -143.8(8) 0_555 23_1 5_555 55_5 yes
C(10) C(11) C(12) C(17) 39(1) 0_555 23_1 5_555 55_5 yes
C(10) C(19) N(4) C(20) 168.4(8) 0_555 23_1 5_555 55_5 yes
C(11) C(12) C(13) C(14) -177.5(9) 0_555 23_1 5_555 55_5 yes
C(11) C(12) C(17) C(16) 178(1) 0_555 23_1 5_555 55_5 yes
C(12) C(11) C(10) C(19) -173.6(7) 0_555 23_1 5_555 55_5 yes
C(12) C(13) C(14) C(15) 0(1) 0_555 23_1 5_555 55_5 yes
C(12) C(17) C(16) C(15) -2(1) 0_555 23_1 5_555 55_5 yes
C(13) C(12) C(17) C(16) 1(1) 0_555 23_1 5_555 55_5 yes
C(13) C(14) C(15) C(16) -1(1) 0_555 23_1 5_555 55_5 yes
C(14) C(13) C(12) C(17) 0(1) 0_555 23_1 5_555 55_5 yes
C(14) C(15) O(3) C(44) 0(1) 0_555 23_1 5_555 55_5 yes
C(14) C(15) C(16) C(17) 2(1) 0_555 23_1 5_555 55_5 yes
C(16) C(15) O(3) C(44) 178(1) 0_555 23_1 5_555 55_5 yes
C(19) N(4) C(20) C(21) -63(1) 0_555 23_1 5_555 55_5 yes
C(19) N(4) C(20) C(22) 179.8(8) 0_555 23_1 5_555 55_5 yes
C(20) C(22) N(5) C(23) 10(1) 0_555 23_1 5_555 55_5 yes
C(20) C(22) N(5) C(24) -172.4(7) 0_555 23_1 5_555 55_5 yes
C(22) N(5) C(24) C(25) -119.7(9) 0_555 23_1 5_555 55_5 yes
C(22) N(5) C(24) C(42) 116.9(8) 0_555 23_1 5_555 55_5 yes
C(23) N(5) C(24) C(25) 57(1) 0_555 23_1 5_555 55_5 yes
C(23) N(5) C(24) C(42) -65.7(10) 0_555 23_1 5_555 55_5 yes
C(24) C(25) C(26) C(27) 93.9(10) 0_555 23_1 5_555 55_5 yes
C(24) C(25) C(26) C(31) -76(1) 0_555 23_1 5_555 55_5 yes
C(24) C(42) N(6) C(40) -4(1) 0_555 23_1 5_555 55_5 yes
C(24) C(42) N(6) C(41) 167.0(8) 0_555 23_1 5_555 55_5 yes
C(25) C(26) C(27) C(28) -160.9(8) 0_555 23_1 5_555 55_5 yes
C(25) C(26) C(31) C(30) 161.1(9) 0_555 23_1 5_555 55_5 yes
C(26) C(25) C(24) C(42) -65.9(10) 0_555 23_1 5_555 55_5 yes
C(26) C(27) C(28) C(29) 0(1) 0_555 23_1 5_555 55_5 yes
C(26) C(31) C(30) C(29) 0(1) 0_555 23_1 5_555 55_5 yes
C(27) C(26) C(31) C(30) -9(1) 0_555 23_1 5_555 55_5 yes
C(27) C(28) C(29) C(30) -10(1) 0_555 23_1 5_555 55_5 yes
C(28) C(27) C(26) C(31) 10(1) 0_555 23_1 5_555 55_5 yes
C(28) C(29) O(8) C(32) -79(1) 0_555 23_1 5_555 55_5 yes
C(28) C(29) C(30) C(31) 11(1) 0_555 23_1 5_555 55_5 yes
C(29) O(8) C(32) C(33) 161.0(9) 0_555 23_1 5_555 55_5 yes
C(29) O(8) C(32) C(37) -17(1) 0_555 23_1 5_555 55_5 yes
C(30) C(29) O(8) C(32) 88(1) 0_555 23_1 5_555 55_5 yes
C(32) C(33) O(7) C(38) 177.5(10) 0_555 23_1 5_555 55_5 yes
C(32) C(33) C(34) C(35) 0(1) 0_555 23_1 5_555 55_5 yes
C(32) C(37) C(36) C(35) 0(1) 0_555 23_1 5_555 55_5 yes
C(32) C(37) C(36) C(39) 172.9(9) 0_555 23_1 5_555 55_5 yes
C(33) C(32) C(37) C(36) 0(1) 0_555 23_1 5_555 55_5 yes
C(33) C(34) C(35) C(36) 0(1) 0_555 23_1 5_555 55_5 yes
C(34) C(33) O(7) C(38) -3(1) 0_555 23_1 5_555 55_5 yes
C(34) C(33) C(32) C(37) 0(1) 0_555 23_1 5_555 55_5 yes
C(34) C(35) C(36) C(37) 0(1) 0_555 23_1 5_555 55_5 yes
C(34) C(35) C(36) C(39) -173.5(8) 0_555 23_1 5_555 55_5 yes
C(35) C(36) C(39) C(40) -159.1(8) 0_555 23_1 5_555 55_5 yes
C(37) C(36) C(39) C(40) 27(1) 0_555 23_1 5_555 55_5 yes
C(39) C(40) N(6) C(41) 38.8(10) 0_555 23_1 5_555 55_5 yes
C(39) C(40) N(6) C(42) -149.4(8) 0_555 23_1 5_555 55_5 yes
C(39) C(40) N(6) C(42) -149.4(8) 0_555 23_1 5_555 55_5 yes
